data_4022002
loop_
_publ_author_name
'Do Han Kim'
'Kwang Kim'
'Young Keun Chung'

_publ_section_title
;
 A Facile Synthesis of the Basic Steroidal Skeleton Using
 a Pauson-Khand Reaction as a Key Step
;
_journal_name_full 'Journal of Organic Chemistry'
_journal_page_first 8264
_journal_page_last 8267
_journal_paper_doi 10.1021/jo061052v
_journal_volume 71
_journal_year 2006
_chemical_formula_sum 'C23 H22 O2'
_chemical_formula_weight 330.41
_chemical_name_systematic
;
 ?
;
_space_group_IT_number 29
_symmetry_cell_setting orthorhombic
_symmetry_space_group_name_Hall 'P -2bc -2c'
_symmetry_space_group_name_H-M 'P c 21 b'
_atom_sites_solution_hydrogens geom
_atom_sites_solution_primary direct
_atom_sites_solution_secondary difmap
_audit_creation_method SHELXL-97
_cell_angle_alpha 90.00
_cell_angle_beta 90.00
_cell_angle_gamma 90.00
_cell_formula_units_Z 4
_cell_length_a 8.5096(5)
_cell_length_b 9.1160(3)
_cell_length_c 22.3675(12)
_cell_measurement_reflns_used 3169
_cell_measurement_temperature 293(2)
_cell_measurement_theta_max 27.485
_cell_measurement_theta_min 0.998
_cell_volume 1735.13(15)
_computing_cell_refinement 'HKL Scalepack (Otwinowski & Minor 1997)'
_computing_data_collection 'Collect (Nonius BV, 1997-2000)'
_computing_data_reduction 'HKL Denzo and Scalepack (Otwinowski & Minor 1997)'
_computing_molecular_graphics ORTEP32
_computing_structure_refinement 'SHELXL-97 (Sheldrick, 1997)'
_computing_structure_solution 'SHELXS-97 (Sheldrick, 1997)'
_diffrn_ambient_temperature 293(2)
_diffrn_detector_area_resol_mean 9
_diffrn_measured_fraction_theta_full 0.987
_diffrn_measured_fraction_theta_max 0.987
_diffrn_measurement_device '95mm CCD camera on \k-goniostat'
_diffrn_measurement_device_type KappaCCD
_diffrn_measurement_method CCD
_diffrn_radiation_monochromator 'horizonally mounted graphite crystal'
_diffrn_radiation_source 'fine-focus sealed tube'
_diffrn_radiation_type MoK\a
_diffrn_radiation_wavelength 0.71073
_diffrn_reflns_av_R_equivalents 0.0460
_diffrn_reflns_av_sigmaI/netI 0.0549
_diffrn_reflns_limit_h_max 11
_diffrn_reflns_limit_h_min -10
_diffrn_reflns_limit_k_max 11
_diffrn_reflns_limit_k_min -8
_diffrn_reflns_limit_l_max 29
_diffrn_reflns_limit_l_min -28
_diffrn_reflns_number 5985
_diffrn_reflns_theta_full 27.53
_diffrn_reflns_theta_max 27.53
_diffrn_reflns_theta_min 3.40
_exptl_absorpt_coefficient_mu 0.079
_exptl_absorpt_correction_type none
_exptl_crystal_colour Colorless
_exptl_crystal_density_diffrn 1.265
_exptl_crystal_density_method 'not measured'
_exptl_crystal_description Block
_exptl_crystal_F_000 704
_exptl_crystal_size_max 0.15
_exptl_crystal_size_mid 0.13
_exptl_crystal_size_min 0.13
_refine_diff_density_max 0.141
_refine_diff_density_min -0.163
_refine_diff_density_rms 0.039
_refine_ls_abs_structure_details 'Flack H D (1983), Acta Cryst. A39, 876-881'
_refine_ls_abs_structure_Flack -1.6(15)
_refine_ls_extinction_method none
_refine_ls_goodness_of_fit_ref 1.047
_refine_ls_hydrogen_treatment mixed
_refine_ls_matrix_type full
_refine_ls_number_parameters 230
_refine_ls_number_reflns 3498
_refine_ls_number_restraints 1
_refine_ls_restrained_S_all 1.046
_refine_ls_R_factor_all 0.0757
_refine_ls_R_factor_gt 0.0491
_refine_ls_shift/su_max 0.000
_refine_ls_shift/su_mean 0.000
_refine_ls_structure_factor_coef Fsqd
_refine_ls_weighting_details 'calc w=1/[\s^2^(Fo^2^)+(0.0520P)^2^+0.1572P] where P=(Fo^2^+2Fc^2^)/3'
_refine_ls_weighting_scheme calc
_refine_ls_wR_factor_gt 0.1036
_refine_ls_wR_factor_ref 0.1156
_reflns_number_gt 2615
_reflns_number_total 3498
_reflns_threshold_expression >2sigma(I)
_cod_data_source_file jo061052vsi20060526_110857.cif
_cod_depositor_comments
;
The following automatic conversions were performed:
'_symmetry_cell_setting' value 'Orthorhombic' changed to 'orthorhombic'
according to '/home/saulius/struct/CIF-dictionaries/cif_core.dic'
dictionary named 'cif_core.dic' version 2.4.1 from
2010-06-29.

'_exptl_absorpt_correction_type' value 'None' changed to
'none' according to '/home/saulius/struct/CIF-dictionaries/cif_core.dic'
dictionary named 'cif_core.dic' version 2.4.1 from 2010-06-29.

Automatic conversion script
Id: cif_fix_enum 1527 2010-12-29 10:47:43Z saulius 
;
_cod_database_code 4022002

loop_
_symmetry_equiv_pos_as_xyz
'x, y, z'
'x, y+1/2, -z+1/2'
'-x, y, z+1/2'
'-x, y+1/2, -z'

loop_
_atom_site_label
_atom_site_type_symbol
_atom_site_fract_x
_atom_site_fract_y
_atom_site_fract_z
_atom_site_U_iso_or_equiv
_atom_site_adp_type
_atom_site_occupancy
_atom_site_symmetry_multiplicity
_atom_site_calc_flag
_atom_site_refinement_flags
O1 O 0.2969(2) 0.9322(2) 0.53601(7) 0.0569(5) Uani 1 1 d .
O2 O 0.5301(2) 0.56696(17) 0.35947(7) 0.0425(4) Uani 1 1 d .
H2O H 0.550(5) 0.511(6) 0.3916(19) 0.139(17) Uiso 1 1 d .
C1 C 0.6636(3) 0.7469(3) 0.19780(10) 0.0530(7) Uani 1 1 d .
H1 H 0.5762 0.7986 0.1844 0.064 Uiso 1 1 calc R
C2 C 0.7709(4) 0.6937(3) 0.15667(12) 0.0590(7) Uani 1 1 d .
H2 H 0.7562 0.7122 0.1162 0.071 Uiso 1 1 calc R
C3 C 0.8979(4) 0.6144(3) 0.17503(13) 0.0626(8) Uani 1 1 d .
H3 H 0.9674 0.5751 0.1473 0.075 Uiso 1 1 calc R
C4 C 0.9216(3) 0.5934(3) 0.23564(12) 0.0576(7) Uani 1 1 d .
H4 H 1.0092 0.5412 0.2485 0.069 Uiso 1 1 calc R
C5 C 0.8172(3) 0.6487(3) 0.27755(11) 0.0431(6) Uani 1 1 d .
C6 C 0.8514(3) 0.6234(3) 0.34303(10) 0.0453(6) Uani 1 1 d .
H6A H 0.9620 0.6418 0.3504 0.068 Uiso 1 1 calc R
H6B H 0.8305 0.5215 0.3526 0.068 Uiso 1 1 calc R
C7 C 0.7541(3) 0.7206(3) 0.38397(10) 0.0406(5) Uani 1 1 d .
H7A H 0.7927 0.8205 0.3820 0.061 Uiso 1 1 calc R
H7B H 0.7641 0.6868 0.4249 0.061 Uiso 1 1 calc R
C8 C 0.5818(3) 0.7166(2) 0.36533(9) 0.0347(5) Uani 1 1 d .
C9 C 0.5659(3) 0.7881(2) 0.30322(9) 0.0387(5) Uani 1 1 d .
H9 H 0.5929 0.8919 0.3081 0.058 Uiso 1 1 calc R
C10 C 0.6839(3) 0.7244(3) 0.25899(10) 0.0403(5) Uani 1 1 d .
C11 C 0.3952(3) 0.7832(3) 0.28097(10) 0.0535(7) Uani 1 1 d .
H11A H 0.3883 0.8318 0.2425 0.080 Uiso 1 1 calc R
H11B H 0.3636 0.6818 0.2755 0.080 Uiso 1 1 calc R
C12 C 0.2834(3) 0.8574(3) 0.32483(11) 0.0540(6) Uani 1 1 d .
H12A H 0.3081 0.9611 0.3273 0.081 Uiso 1 1 calc R
H12B H 0.1763 0.8479 0.3105 0.081 Uiso 1 1 calc R
C13 C 0.2967(3) 0.7887(3) 0.38673(10) 0.0415(5) Uani 1 1 d .
H13 H 0.2596 0.6871 0.3844 0.062 Uiso 1 1 calc R
C14 C 0.4661(3) 0.7879(2) 0.40775(9) 0.0353(5) Uani 1 1 d .
C15 C 0.4814(3) 0.8434(2) 0.46345(9) 0.0374(5) Uani 1 1 d .
C16 C 0.3255(3) 0.8872(3) 0.48581(10) 0.0425(6) Uani 1 1 d .
C17 C 0.2068(3) 0.8667(3) 0.43663(11) 0.0482(6) Uani 1 1 d .
H17A H 0.1671 0.9607 0.4230 0.072 Uiso 1 1 calc R
H17B H 0.1192 0.8075 0.4503 0.072 Uiso 1 1 calc R
C18 C 0.6194(3) 0.8578(3) 0.50367(10) 0.0407(5) Uani 1 1 d .
C19 C 0.7390(3) 0.9573(3) 0.49356(12) 0.0555(7) Uani 1 1 d .
H19 H 0.7343 1.0195 0.4606 0.067 Uiso 1 1 calc R
C20 C 0.8677(3) 0.9651(3) 0.53275(16) 0.0711(9) Uani 1 1 d .
H20 H 0.9498 1.0300 0.5255 0.085 Uiso 1 1 calc R
C21 C 0.8702(4) 0.8744(4) 0.58232(16) 0.0796(10) Uani 1 1 d .
H21 H 0.9559 0.8772 0.6081 0.096 Uiso 1 1 calc R
C22 C 0.7505(4) 0.7824(4) 0.59380(14) 0.0706(9) Uani 1 1 d .
H22 H 0.7517 0.7254 0.6283 0.085 Uiso 1 1 calc R
C23 C 0.6260(3) 0.7724(3) 0.55463(11) 0.0537(7) Uani 1 1 d .
H23 H 0.5449 0.7070 0.5626 0.064 Uiso 1 1 calc R

loop_
_atom_site_aniso_label
_atom_site_aniso_U_11
_atom_site_aniso_U_22
_atom_site_aniso_U_33
_atom_site_aniso_U_23
_atom_site_aniso_U_13
_atom_site_aniso_U_12
O1 0.0521(11) 0.0756(12) 0.0432(10) -0.0147(9) 0.0040(8) 0.0079(9)
O2 0.0459(10) 0.0369(8) 0.0447(9) -0.0010(7) 0.0006(8) -0.0005(7)
C1 0.0679(18) 0.0503(16) 0.0407(13) 0.0066(11) 0.0071(13) 0.0048(13)
C2 0.081(2) 0.0573(16) 0.0389(14) -0.0004(12) 0.0155(14) -0.0006(16)
C3 0.068(2) 0.0640(18) 0.0552(16) -0.0086(14) 0.0268(15) 0.0005(15)
C4 0.0536(17) 0.0603(17) 0.0590(17) -0.0022(13) 0.0162(14) 0.0055(13)
C5 0.0434(14) 0.0411(13) 0.0447(13) -0.0013(10) 0.0087(11) 0.0007(11)
C6 0.0387(14) 0.0516(14) 0.0455(13) 0.0000(11) 0.0008(11) 0.0073(12)
C7 0.0360(13) 0.0462(13) 0.0397(12) 0.0014(11) -0.0001(10) 0.0004(12)
C8 0.0354(12) 0.0339(11) 0.0348(11) 0.0008(9) -0.0005(9) 0.0025(10)
C9 0.0429(13) 0.0389(11) 0.0342(11) 0.0007(10) 0.0015(10) 0.0075(11)
C10 0.0487(14) 0.0348(11) 0.0373(12) 0.0011(10) 0.0053(10) 0.0002(11)
C11 0.0532(17) 0.0735(17) 0.0340(11) -0.0006(12) -0.0043(11) 0.0192(14)
C12 0.0437(15) 0.0735(17) 0.0447(13) -0.0016(13) -0.0064(12) 0.0180(15)
C13 0.0348(13) 0.0519(13) 0.0376(12) -0.0068(11) -0.0025(10) 0.0052(11)
C14 0.0348(12) 0.0354(11) 0.0356(11) 0.0034(9) 0.0006(10) 0.0028(10)
C15 0.0377(13) 0.0398(12) 0.0346(11) 0.0002(10) 0.0000(10) 0.0011(10)
C16 0.0401(15) 0.0464(15) 0.0411(13) -0.0028(11) 0.0037(11) 0.0003(11)
C17 0.0374(13) 0.0603(15) 0.0470(13) -0.0057(12) 0.0014(11) 0.0099(13)
C18 0.0366(13) 0.0451(13) 0.0406(12) -0.0112(11) -0.0005(10) 0.0047(12)
C19 0.0527(17) 0.0560(16) 0.0578(16) -0.0137(14) 0.0040(13) -0.0035(14)
C20 0.0445(17) 0.066(2) 0.103(2) -0.036(2) 0.0001(17) -0.0072(15)
C21 0.073(2) 0.071(2) 0.095(2) -0.026(2) -0.043(2) 0.0173(19)
C22 0.082(2) 0.0654(18) 0.0646(18) -0.0098(15) -0.0320(16) 0.0081(18)
C23 0.0590(17) 0.0562(15) 0.0461(14) -0.0060(12) -0.0124(13) 0.0011(14)

loop_
_atom_type_symbol
_atom_type_description
_atom_type_scat_dispersion_real
_atom_type_scat_dispersion_imag
_atom_type_scat_source
C C 0.0033 0.0016 'International Tables Vol C Tables 4.2.6.8 and 6.1.1.4'
H H 0.0000 0.0000 'International Tables Vol C Tables 4.2.6.8 and 6.1.1.4'
O O 0.0106 0.0060 'International Tables Vol C Tables 4.2.6.8 and 6.1.1.4'

loop_
_geom_angle_atom_site_label_1
_geom_angle_atom_site_label_2
_geom_angle_atom_site_label_3
_geom_angle
C2 C1 C10 121.3(3)
C3 C2 C1 120.5(3)
C2 C3 C4 119.0(3)
C3 C4 C5 121.2(3)
C4 C5 C10 120.1(2)
C4 C5 C6 118.4(2)
C10 C5 C6 121.5(2)
C5 C6 C7 112.95(19)
C6 C7 C8 110.22(18)
O2 C8 C14 105.37(17)
O2 C8 C7 109.94(17)
C14 C8 C7 116.36(18)
O2 C8 C9 106.96(17)
C14 C8 C9 109.07(17)
C7 C8 C9 108.73(18)
C10 C9 C11 113.69(18)
C10 C9 C8 111.48(18)
C11 C9 C8 111.28(19)
C5 C10 C1 117.9(2)
C5 C10 C9 122.2(2)
C1 C10 C9 119.9(2)
C12 C11 C9 111.6(2)
C13 C12 C11 110.9(2)
C14 C13 C12 110.7(2)
C14 C13 C17 104.57(18)
C12 C13 C17 115.8(2)
C15 C14 C8 132.5(2)
C15 C14 C13 112.06(19)
C8 C14 C13 115.23(18)
C14 C15 C16 109.14(19)
C14 C15 C18 131.9(2)
C16 C15 C18 118.85(19)
O1 C16 C15 125.7(2)
O1 C16 C17 125.5(2)
C15 C16 C17 108.81(18)
C16 C17 C13 104.84(18)
C23 C18 C19 118.3(2)
C23 C18 C15 118.8(2)
C19 C18 C15 122.8(2)
C18 C19 C20 120.3(3)
C21 C20 C19 118.8(3)
C22 C21 C20 121.0(3)
C21 C22 C23 120.1(3)
C22 C23 C18 121.3(3)

loop_
_geom_bond_atom_site_label_1
_geom_bond_atom_site_label_2
_geom_bond_distance
O1 C16 1.220(3)
O2 C8 1.440(3)
C1 C2 1.384(4)
C1 C10 1.395(3)
C2 C3 1.363(4)
C3 C4 1.384(4)
C4 C5 1.386(3)
C5 C10 1.391(3)
C5 C6 1.511(3)
C6 C7 1.520(3)
C7 C8 1.525(3)
C8 C14 1.514(3)
C8 C9 1.540(3)
C9 C10 1.525(3)
C9 C11 1.536(3)
C11 C12 1.525(3)
C12 C13 1.524(3)
C13 C14 1.516(3)
C13 C17 1.528(3)
C14 C15 1.351(3)
C15 C16 1.473(3)
C15 C18 1.485(3)
C16 C17 1.505(3)
C18 C23 1.382(3)
C18 C19 1.382(4)
C19 C20 1.404(4)
C20 C21 1.383(5)
C21 C22 1.344(5)
C22 C23 1.378(4)

loop_
_cod_related_entry_id
_cod_related_entry_database
_cod_related_entry_code
1 ChemSpider 10132491
